data_1536224
loop_
_publ_author_name
'Dahlke, P.'
'Babel, D.'

_publ_section_title
;
 Die Kristallstrukturen der Weberite Na2CuScF7 und Na2ZnAlF7
;
_journal_name_full 'Zeitschrift fuer Anorganische und Allgemeine Chemie'
_journal_page_first 1692
_journal_page_last 1697
_journal_volume 620
_journal_year 1994
_chemical_formula_sum 'Cu F7 Na2 Sc'
_chemical_name_systematic 'Na2 Cu (Sc F7)'
_space_group_IT_number 62
_symmetry_space_group_name_Hall '-P 2bc 2a'
_symmetry_space_group_name_H-M 'P m n b'
_cell_angle_alpha 90
_cell_angle_beta 90
_cell_angle_gamma 90
_cell_formula_units_Z 4
_cell_length_a 7.26
_cell_length_b 10.534
_cell_length_c 7.658
_cell_volume 585.660
_citation_journal_id_ASTM ZAACAB
_cod_data_source_file Dahlke_ZAACAB_1994_1656.cif
_cod_data_source_block Cu1F7Na2Sc1
_cod_original_cell_volume 585.6597
_cod_original_sg_symbol_Hall '-P 2ac 2n (y,-x,z)'
_cod_original_formula_sum 'Cu1 F7 Na2 Sc1'
_cod_database_code 1536224

loop_
_symmetry_equiv_pos_as_xyz
x,y,z
-x,-y+1/2,z+1/2
-x+1/2,y+1/2,-z+1/2
x+1/2,-y,-z
-x,-y,-z
x,y-1/2,-z-1/2
x-1/2,-y-1/2,z-1/2
-x-1/2,y,z

loop_
_atom_site_label
_atom_site_type_symbol
_atom_site_fract_x
_atom_site_fract_y
_atom_site_fract_z
_atom_site_occupancy
_atom_site_U_iso_or_equiv
Cu1 Cu+2 0 0 0 1 0.0
Na2 Na+1 0.25 0.239 0.2167 1 0.0
F3 F-1 0.25 0.1454 0.4835 1 0.0
F2 F-1 0.25 0.3267 0.9496 1 0.0
Na1 Na+1 0 0 0.5 1 0.0
F1 F-1 0.25 0.0307 0.0601 1 0.0
F5 F-1 0.0313 0.1209 0.767 1 0.0
F4 F-1 -0.0539 0.1437 0.1449 1 0.0
Sc1 Sc+3 0.25 0.23281 0.72191 1 0.0
